data_4003319
loop_
_publ_author_name
'An, Wen'
'Aulakh, Darpandeep'
'Zhang, Xuan'
'Verdegaal, Wolfgang'
'Dunbar, Kim R.'
'Wriedt, Mario'

_publ_section_title
;
 Switching of Adsorption Properties in a Zwitterionic Metal--Organic
 Framework Triggered by Photogenerated Radical Triplets
;
_journal_issue 21
_journal_name_full 'Chemistry of Materials'
_journal_page_first 7825
_journal_paper_doi 10.1021/acs.chemmater.6b03224
_journal_volume 28
_journal_year 2016
_chemical_formula_moiety 'C27 H21 Br Cd N3 O6, Cl O4'
_chemical_formula_sum 'C27 H21 Br Cd Cl N3 O10'
_chemical_formula_weight 775.23
_space_group_crystal_system orthorhombic
_space_group_IT_number 60
_space_group_name_Hall '-P 2n 2ab'
_space_group_name_H-M_alt 'P b c n'
_atom_sites_solution_hydrogens geom
_audit_creation_method SHELXL-2014/6
_cell_angle_alpha 90
_cell_angle_beta 90
_cell_angle_gamma 90
_cell_formula_units_Z 8
_cell_length_a 28.9782(10)
_cell_length_b 17.9781(10)
_cell_length_c 12.4794(5)
_cell_measurement_temperature 170(2)
_cell_volume 6501.4(5)
_computing_cell_refinement 'APEX2 (Bruker, 2013)'
_computing_data_collection 'APEX2 (Bruker, 2013)'
_computing_data_reduction 'APEX2 (Bruker, 2013)'
_computing_molecular_graphics 'SHELXP-2014/6 (Sheldrick, 2014)'
_computing_structure_refinement 'SHELXL-2014/6 (Sheldrick, 2014)'
_computing_structure_solution 'SHELXT-2014/6 (Sheldrick, 2014)'
_diffrn_ambient_temperature 170(2)
_diffrn_measured_fraction_theta_full 0.976
_diffrn_measured_fraction_theta_max 0.976
_diffrn_measurement_device_type 'Bruker APEX II CCD area detector'
_diffrn_measurement_method 'omega scans'
_diffrn_radiation_type MoK\a
_diffrn_radiation_wavelength 0.71073
_diffrn_reflns_av_R_equivalents 0.1715
_diffrn_reflns_av_unetI/netI 0.2203
_diffrn_reflns_Laue_measured_fraction_full 0.976
_diffrn_reflns_Laue_measured_fraction_max 0.976
_diffrn_reflns_limit_h_max 34
_diffrn_reflns_limit_h_min -33
_diffrn_reflns_limit_k_max 21
_diffrn_reflns_limit_k_min -21
_diffrn_reflns_limit_l_max 14
_diffrn_reflns_limit_l_min -14
_diffrn_reflns_number 27896
_diffrn_reflns_point_group_measured_fraction_full 0.976
_diffrn_reflns_point_group_measured_fraction_max 0.976
_diffrn_reflns_theta_full 25.242
_diffrn_reflns_theta_max 25.027
_diffrn_reflns_theta_min 2.266
_diffrn_source 'fine-focus sealed tube'
_exptl_absorpt_coefficient_mu 2.038
_exptl_absorpt_correction_T_max 0.7457
_exptl_absorpt_correction_T_min 0.6574
_exptl_absorpt_correction_type multi-scan
_exptl_absorpt_process_details 'SADABS (Sheldrick 2014)'
_exptl_crystal_colour 'clear white'
_exptl_crystal_density_diffrn 1.584
_exptl_crystal_description block
_exptl_crystal_F_000 3712
_exptl_crystal_size_max 0.20
_exptl_crystal_size_mid 0.15
_exptl_crystal_size_min 0.10
_refine_diff_density_max 1.916
_refine_diff_density_min -1.008
_refine_diff_density_rms 0.140
_refine_ls_extinction_method none
_refine_ls_goodness_of_fit_ref 0.804
_refine_ls_hydrogen_treatment constr
_refine_ls_matrix_type full
_refine_ls_number_parameters 388
_refine_ls_number_reflns 5749
_refine_ls_number_restraints 0
_refine_ls_restrained_S_all 0.804
_refine_ls_R_factor_all 0.1894
_refine_ls_R_factor_gt 0.0686
_refine_ls_shift/su_max 0.001
_refine_ls_shift/su_mean 0.000
_refine_ls_structure_factor_coef Fsqd
_refine_ls_weighting_details 'w=1/[\s^2^(Fo^2^)+(0.0850P)^2^] where P=(Fo^2^+2Fc^2^)/3'
_refine_ls_weighting_scheme calc
_refine_ls_wR_factor_gt 0.1539
_refine_ls_wR_factor_ref 0.1892
_reflns_Friedel_coverage 0.000
_reflns_number_gt 1954
_reflns_number_total 5749
_reflns_threshold_expression 'I > 2\s(I)'
_cod_data_source_file cm6b03224_si_002.cif
_cod_data_source_block wa383_rt_sq
_cod_database_code 4003319
_shelx_space_group_comment
;
The symmetry employed for this shelxl refinement is uniquely defined
by the following loop, which should always be used as a source of
symmetry information in preference to the above space-group names.
They are only intended as comments.
;
_shelxl_version_number 2014/6

loop_
_space_group_symop_operation_xyz
'x, y, z'
'-x+1/2, -y+1/2, z+1/2'
'-x, y, -z+1/2'
'x+1/2, -y+1/2, -z'
'-x, -y, -z'
'x-1/2, y-1/2, -z-1/2'
'x, -y, z-1/2'
'-x-1/2, y-1/2, z'

loop_
_atom_site_label
_atom_site_type_symbol
_atom_site_fract_x
_atom_site_fract_y
_atom_site_fract_z
_atom_site_U_iso_or_equiv
_atom_site_adp_type
_atom_site_occupancy
_atom_site_site_symmetry_order
_atom_site_calc_flag
_atom_site_refinement_flags_posn
_atom_site_refinement_flags_adp
Cd1 Cd 0.71638(3) -0.12279(5) 1.02794(6) 0.0367(3) Uani 1 1 d . .
Br1 Br 0.80283(5) -0.13444(8) 0.98873(10) 0.0642(5) Uani 1 1 d . .
O11 O 0.6931(4) 0.7989(7) 0.8560(13) 0.126(5) Uani 1 1 d . .
O12 O 0.6584(6) 0.7844(8) 1.0072(10) 0.143(7) Uani 1 1 d . .
O21 O 0.7533(3) 0.4456(6) 0.1976(7) 0.069(3) Uani 1 1 d . .
O22 O 0.7795(3) 0.3294(5) 0.2013(6) 0.063(3) Uani 1 1 d . .
O31 O 0.6829(4) -0.0380(6) 0.9273(11) 0.100(4) Uani 1 1 d . .
O32 O 0.6479(6) -0.0003(10) 1.0682(13) 0.217(10) Uani 1 1 d . .
N11 N 0.5963(3) 0.5798(6) 0.7909(8) 0.042(3) Uani 1 1 d . .
N21 N 0.7353(3) 0.3811(5) 0.5805(6) 0.025(2) Uani 1 1 d . .
N31 N 0.5965(3) 0.1792(5) 0.7936(8) 0.037(2) Uani 1 1 d . .
C1 C 0.6721(3) 0.3793(7) 0.7157(7) 0.025(2) Uani 1 1 d . .
C2 C 0.6496(3) 0.3122(6) 0.7174(7) 0.023(3) Uani 1 1 d . .
H2 H 0.6665 0.2674 0.7076 0.028 Uiso 1 1 calc R U
C3 C 0.6021(4) 0.3098(6) 0.7337(9) 0.033(3) Uani 1 1 d . .
C4 C 0.5784(4) 0.3747(7) 0.7467(8) 0.035(3) Uani 1 1 d . .
H4 H 0.5462 0.3733 0.7607 0.042 Uiso 1 1 calc R U
C5 C 0.6010(4) 0.4432(7) 0.7396(8) 0.030(3) Uani 1 1 d . .
C6 C 0.6478(4) 0.4443(7) 0.7254(8) 0.032(3) Uani 1 1 d . .
H6 H 0.6636 0.4905 0.7223 0.038 Uiso 1 1 calc R U
C7 C 0.7247(3) 0.3788(6) 0.6966(7) 0.030(2) Uani 1 1 d . .
H7A H 0.7388 0.4223 0.7325 0.036 Uiso 1 1 calc R U
H7B H 0.7382 0.3333 0.7284 0.036 Uiso 1 1 calc R U
C8 C 0.5736(4) 0.2382(6) 0.7294(11) 0.052(4) Uani 1 1 d . .
H8A H 0.5423 0.2477 0.7581 0.063 Uiso 1 1 calc R U
H8B H 0.5705 0.2216 0.6541 0.063 Uiso 1 1 calc R U
C9 C 0.5728(4) 0.5133(6) 0.7469(9) 0.042(3) Uani 1 1 d . .
H9A H 0.5615 0.5256 0.6742 0.050 Uiso 1 1 calc R U
H9B H 0.5454 0.5029 0.7919 0.050 Uiso 1 1 calc R U
C11 C 0.6175(4) 0.6269(8) 0.7268(9) 0.045(3) Uani 1 1 d . .
H11 H 0.6172 0.6183 0.6517 0.054 Uiso 1 1 calc R U
C12 C 0.6390(5) 0.6852(9) 0.7647(11) 0.062(4) Uani 1 1 d . .
H12 H 0.6546 0.7176 0.7166 0.075 Uiso 1 1 calc R U
C13 C 0.6396(4) 0.7006(7) 0.8722(12) 0.049(4) Uani 1 1 d . .
C14 C 0.6173(4) 0.6505(8) 0.9391(9) 0.051(4) Uani 1 1 d . .
H14 H 0.6164 0.6590 1.0142 0.061 Uiso 1 1 calc R U
C15 C 0.5974(4) 0.5913(7) 0.8985(9) 0.040(3) Uani 1 1 d . .
H15 H 0.5835 0.5560 0.9451 0.048 Uiso 1 1 calc R U
C16 C 0.6656(6) 0.7667(10) 0.9218(18) 0.082(6) Uani 1 1 d . .
C21 C 0.7240(4) 0.4383(6) 0.5218(10) 0.042(3) Uani 1 1 d . .
H21 H 0.7101 0.4799 0.5560 0.050 Uiso 1 1 calc R U
C22 C 0.7310(4) 0.4414(7) 0.4160(10) 0.040(3) Uani 1 1 d . .
H22 H 0.7216 0.4837 0.3757 0.049 Uiso 1 1 calc R U
C23 C 0.7525(3) 0.3803(9) 0.3657(8) 0.038(3) Uani 1 1 d . .
C24 C 0.7661(4) 0.3221(7) 0.4253(9) 0.040(3) Uani 1 1 d . .
H24 H 0.7817 0.2812 0.3935 0.048 Uiso 1 1 calc R U
C25 C 0.7567(4) 0.3230(7) 0.5361(11) 0.049(4) Uani 1 1 d . .
H25 H 0.7657 0.2820 0.5794 0.059 Uiso 1 1 calc R U
C26 C 0.7630(4) 0.3830(10) 0.2426(9) 0.051(4) Uani 1 1 d . .
C31 C 0.5981(5) 0.1818(8) 0.9018(11) 0.064(4) Uani 1 1 d . .
H31 H 0.5862 0.2243 0.9376 0.077 Uiso 1 1 calc R U
C32 C 0.6160(4) 0.1257(9) 0.9607(10) 0.066(4) Uani 1 1 d . .
H32 H 0.6164 0.1294 1.0366 0.079 Uiso 1 1 calc R U
C33 C 0.6334(4) 0.0643(7) 0.9126(10) 0.042(3) Uani 1 1 d . .
C34 C 0.6318(4) 0.0611(8) 0.8045(12) 0.060(4) Uani 1 1 d . .
H34 H 0.6434 0.0181 0.7693 0.072 Uiso 1 1 calc R U
C35 C 0.6144(4) 0.1171(8) 0.7452(9) 0.047(3) Uani 1 1 d . .
H35 H 0.6146 0.1135 0.6692 0.056 Uiso 1 1 calc R U
C36 C 0.6574(6) 0.0003(10) 0.9746(16) 0.079(5) Uani 1 1 d . .
Cl1 Cl 0.48020(14) 0.6286(3) 0.9970(3) 0.0928(14) Uani 1 1 d . .
O1 O 0.4971(3) 0.6263(7) 0.8904(7) 0.096(4) Uani 1 1 d . .
O2 O 0.4347(4) 0.6116(13) 1.0004(9) 0.240(12) Uani 1 1 d . .
O3 O 0.4913(7) 0.6974(9) 1.0511(15) 0.209(8) Uani 1 1 d . .
O4 O 0.5038(5) 0.5790(10) 1.0643(11) 0.182(8) Uani 1 1 d . .

loop_
_atom_site_aniso_label
_atom_site_aniso_U_11
_atom_site_aniso_U_22
_atom_site_aniso_U_33
_atom_site_aniso_U_23
_atom_site_aniso_U_13
_atom_site_aniso_U_12
Cd1 0.0461(5) 0.0345(4) 0.0295(4) 0.0028(5) -0.0020(4) -0.0015(5)
Br1 0.0747(9) 0.0646(11) 0.0532(9) -0.0028(8) -0.0096(7) -0.0024(8)
O11 0.083(9) 0.092(11) 0.204(16) -0.045(10) -0.005(9) -0.018(8)
O12 0.264(19) 0.082(10) 0.085(10) -0.011(8) -0.068(12) -0.051(10)
O21 0.124(9) 0.061(7) 0.022(5) 0.005(5) 0.006(5) 0.017(6)
O22 0.081(7) 0.076(7) 0.032(5) -0.009(5) 0.004(5) 0.063(6)
O31 0.071(8) 0.069(9) 0.159(13) 0.007(8) -0.029(8) 0.002(7)
O32 0.30(2) 0.24(2) 0.117(13) 0.121(14) 0.029(14) 0.126(16)
N11 0.030(6) 0.049(8) 0.046(7) -0.018(6) -0.006(6) 0.008(5)
N21 0.038(5) 0.016(5) 0.020(5) -0.002(5) 0.005(4) 0.011(5)
N31 0.035(6) 0.035(7) 0.041(7) 0.000(5) 0.004(5) -0.010(5)
C1 0.027(6) 0.024(6) 0.023(5) 0.001(5) 0.003(5) 0.003(6)
C2 0.017(6) 0.031(7) 0.021(6) -0.002(5) -0.012(5) 0.005(6)
C3 0.042(8) 0.022(7) 0.037(7) 0.006(5) -0.005(6) 0.005(6)
C4 0.037(7) 0.032(7) 0.037(6) 0.006(6) -0.002(5) -0.005(7)
C5 0.024(7) 0.040(8) 0.026(6) 0.001(5) -0.004(5) 0.009(6)
C6 0.035(8) 0.029(7) 0.032(7) -0.008(5) 0.000(6) -0.004(6)
C7 0.034(7) 0.037(6) 0.018(5) 0.000(6) -0.003(5) 0.008(7)
C8 0.041(8) 0.027(8) 0.089(11) 0.027(7) -0.020(7) 0.001(6)
C9 0.046(7) 0.023(8) 0.055(9) -0.018(6) -0.001(7) 0.002(6)
C11 0.053(8) 0.046(8) 0.035(7) -0.009(7) -0.003(6) -0.025(8)
C12 0.057(10) 0.076(12) 0.054(10) 0.027(9) -0.005(8) -0.018(9)
C13 0.046(9) 0.035(9) 0.066(11) -0.003(8) -0.025(8) -0.002(7)
C14 0.074(10) 0.061(10) 0.018(7) -0.019(7) -0.008(7) 0.012(8)
C15 0.052(8) 0.042(8) 0.026(7) -0.009(6) 0.005(7) 0.001(7)
C16 0.072(13) 0.049(13) 0.124(17) 0.029(12) -0.011(13) 0.017(10)
C21 0.057(9) 0.035(7) 0.033(7) -0.014(6) 0.015(8) 0.005(6)
C22 0.064(9) 0.031(8) 0.027(8) -0.011(6) 0.005(7) -0.005(7)
C23 0.033(7) 0.053(9) 0.029(6) 0.008(9) -0.005(5) 0.011(6)
C24 0.061(8) 0.040(8) 0.018(7) 0.002(6) 0.010(7) 0.015(7)
C25 0.059(9) 0.040(8) 0.049(10) 0.009(7) 0.013(7) -0.002(6)
C26 0.062(9) 0.069(11) 0.022(7) 0.018(8) -0.020(6) 0.010(9)
C31 0.096(12) 0.045(10) 0.051(10) -0.008(8) 0.011(9) 0.015(9)
C32 0.073(9) 0.086(11) 0.040(8) 0.013(10) 0.008(7) 0.004(10)
C33 0.058(9) 0.029(8) 0.039(8) 0.014(6) 0.003(7) 0.006(7)
C34 0.071(10) 0.048(10) 0.062(10) 0.002(8) -0.023(9) 0.030(8)
C35 0.052(8) 0.047(9) 0.041(7) -0.006(8) -0.017(6) -0.012(8)
C36 0.074(12) 0.072(13) 0.090(14) 0.030(13) -0.008(12) -0.013(10)
Cl1 0.068(3) 0.145(4) 0.066(3) -0.026(3) -0.001(2) 0.018(3)
O1 0.065(6) 0.162(12) 0.062(6) -0.004(8) 0.019(5) -0.010(8)
O2 0.044(7) 0.60(4) 0.074(10) -0.016(16) -0.006(6) -0.013(13)
O3 0.29(2) 0.117(14) 0.216(19) -0.072(14) 0.049(15) 0.011(14)
O4 0.139(12) 0.31(2) 0.096(11) 0.008(12) -0.007(9) 0.115(14)

loop_
_atom_type_symbol
_atom_type_description
_atom_type_scat_dispersion_real
_atom_type_scat_dispersion_imag
_atom_type_scat_source
C C 0.0033 0.0016 'International Tables Vol C Tables 4.2.6.8 and 6.1.1.4'
H H 0.0000 0.0000 'International Tables Vol C Tables 4.2.6.8 and 6.1.1.4'
N N 0.0061 0.0033 'International Tables Vol C Tables 4.2.6.8 and 6.1.1.4'
O O 0.0106 0.0060 'International Tables Vol C Tables 4.2.6.8 and 6.1.1.4'
Cl Cl 0.1484 0.1585 'International Tables Vol C Tables 4.2.6.8 and 6.1.1.4'
Br Br -0.2901 2.4595 'International Tables Vol C Tables 4.2.6.8 and 6.1.1.4'
Cd Cd -0.8075 1.2024 'International Tables Vol C Tables 4.2.6.8 and 6.1.1.4'

loop_
_geom_angle_atom_site_label_1
_geom_angle_atom_site_label_2
_geom_angle_atom_site_label_3
_geom_angle
_geom_angle_site_symmetry_1
_geom_angle_site_symmetry_3
O31 Cd1 O22 143.9(4) . 8_756
O31 Cd1 O12 96.5(5) . 1_545
O22 Cd1 O12 83.0(4) 8_756 1_545
O31 Cd1 Br1 112.2(3) . .
O22 Cd1 Br1 95.6(2) 8_756 .
O12 Cd1 Br1 127.7(4) 1_545 .
O31 Cd1 O21 106.6(4) . 8_756
O22 Cd1 O21 53.2(3) 8_756 8_756
O12 Cd1 O21 131.1(4) 1_545 8_756
Br1 Cd1 O21 82.2(2) . 8_756
O31 Cd1 C26 128.8(5) . 8_756
O22 Cd1 C26 25.5(4) 8_756 8_756
O12 Cd1 C26 106.6(4) 1_545 8_756
Br1 Cd1 C26 88.7(2) . 8_756
O21 Cd1 C26 27.7(4) 8_756 8_756
C16 O12 Cd1 99.9(16) . 1_565
C26 O21 Cd1 82.4(8) . 8_764
C26 O22 Cd1 97.2(8) . 8_764
C36 O31 Cd1 113.4(14) . .
C11 N11 C15 119.4(11) . .
C11 N11 C9 120.5(10) . .
C15 N11 C9 120.0(11) . .
C21 N21 C25 120.0(9) . .
C21 N21 C7 121.3(9) . .
C25 N21 C7 118.7(9) . .
C31 N31 C35 117.2(10) . .
C31 N31 C8 121.9(11) . .
C35 N31 C8 120.8(10) . .
C6 C1 C2 120.4(9) . .
C6 C1 C7 121.7(10) . .
C2 C1 C7 117.8(10) . .
C1 C2 C3 119.9(10) . .
C4 C3 C2 119.3(10) . .
C4 C3 C8 116.9(10) . .
C2 C3 C8 123.7(10) . .
C3 C4 C5 120.7(10) . .
C6 C5 C4 119.0(10) . .
C6 C5 C9 122.4(11) . .
C4 C5 C9 118.7(10) . .
C5 C6 C1 120.6(10) . .
N21 C7 C1 110.8(7) . .
N31 C8 C3 109.9(9) . .
N11 C9 C5 116.6(9) . .
C12 C11 N11 121.2(11) . .
C11 C12 C13 121.4(13) . .
C12 C13 C14 116.9(12) . .
C12 C13 C16 123.8(15) . .
C14 C13 C16 119.2(14) . .
C15 C14 C13 119.9(11) . .
C14 C15 N11 121.0(12) . .
O12 C16 O11 126(2) . .
O12 C16 C13 120.5(19) . .
O11 C16 C13 113.4(19) . .
N21 C21 C22 123.3(11) . .
C21 C22 C23 118.3(12) . .
C24 C23 C22 119.3(10) . .
C24 C23 C26 120.8(13) . .
C22 C23 C26 119.8(13) . .
C23 C24 C25 118.6(12) . .
N21 C25 C24 120.3(12) . .
O22 C26 O21 127.2(11) . .
O22 C26 C23 118.5(13) . .
O21 C26 C23 114.3(14) . .
O22 C26 Cd1 57.3(6) . 8_764
O21 C26 Cd1 69.8(6) . 8_764
C23 C26 Cd1 175.8(12) . 8_764
N31 C31 C32 121.9(13) . .
C31 C32 C33 120.8(12) . .
C34 C33 C32 117.7(12) . .
C34 C33 C36 118.8(13) . .
C32 C33 C36 123.4(13) . .
C35 C34 C33 122.0(13) . .
C34 C35 N31 120.5(11) . .
O31 C36 O32 129(2) . .
O31 C36 C33 117.9(18) . .
O32 C36 C33 112.8(18) . .
O2 Cl1 O4 108.2(11) . .
O2 Cl1 O1 111.0(7) . .
O4 Cl1 O1 112.0(8) . .
O2 Cl1 O3 113.3(11) . .
O4 Cl1 O3 98.9(11) . .
O1 Cl1 O3 112.7(10) . .

loop_
_geom_bond_atom_site_label_1
_geom_bond_atom_site_label_2
_geom_bond_distance
_geom_bond_site_symmetry_2
Cd1 O31 2.200(11) .
Cd1 O22 2.331(8) 8_756
Cd1 O12 2.381(14) 1_545
Cd1 Br1 2.5612(16) .
Cd1 O21 2.601(9) 8_756
Cd1 C26 2.747(12) 8_756
O11 C16 1.28(2) .
O12 C16 1.13(2) .
O12 Cd1 2.381(14) 1_565
O21 C26 1.289(16) .
O21 Cd1 2.601(9) 8_764
O22 C26 1.192(16) .
O22 Cd1 2.331(8) 8_764
O31 C36 1.170(19) .
O32 C36 1.20(2) .
N11 C11 1.317(14) .
N11 C15 1.359(13) .
N11 C9 1.481(13) .
N21 C21 1.304(13) .
N21 C25 1.336(14) .
N21 C7 1.482(11) .
N31 C31 1.352(15) .
N31 C35 1.372(15) .
N31 C8 1.486(13) .
C1 C6 1.369(14) .
C1 C2 1.370(14) .
C1 C7 1.543(13) .
C2 C3 1.392(13) .
C3 C4 1.363(15) .
C3 C8 1.531(15) .
C4 C5 1.398(15) .
C5 C6 1.368(13) .
C5 C9 1.505(15) .
C11 C12 1.309(17) .
C12 C13 1.370(17) .
C13 C14 1.387(17) .
C13 C16 1.54(2) .
C14 C15 1.312(15) .
C21 C22 1.337(14) .
C22 C23 1.412(17) .
C23 C24 1.342(17) .
C23 C26 1.566(15) .
C24 C25 1.409(16) .
C26 Cd1 2.747(12) 8_764
C31 C32 1.352(17) .
C32 C33 1.353(17) .
C33 C34 1.351(16) .
C33 C36 1.55(2) .
C34 C35 1.348(16) .
Cl1 O2 1.355(12) .
Cl1 O4 1.403(14) .
Cl1 O1 1.418(9) .
Cl1 O3 1.445(15) .
